data_7049685
loop_
_publ_author_name
'Xu, Xingyu'
'Zhang, Zengyu'
'Huang, Shiqing'
'Cao, Lei'
'Liu, Wei'
'Yan, Xiaoyu'

_publ_section_title
;
 4-Halo-1,2,3-triazolylidenes: stable carbenes featuring halogen bonding.
;
_journal_issue 20
_journal_name_full 'Dalton transactions (Cambridge, England : 2003)'
_journal_page_first 6931
_journal_page_last 6941
_journal_paper_doi 10.1039/c9dt01018a
_journal_volume 48
_journal_year 2019
_chemical_formula_moiety 'C26 H34 Au I2 N3'
_chemical_formula_sum 'C26 H34 Au I2 N3'
_chemical_formula_weight 839.33
_space_group_crystal_system monoclinic
_space_group_IT_number 14
_space_group_name_Hall '-P 2ybc'
_space_group_name_H-M_alt 'P 1 21/c 1'
_symmetry_space_group_name_Hall '-P 2ybc'
_symmetry_space_group_name_H-M 'P 1 21/c 1'
_atom_sites_solution_hydrogens geom
_atom_sites_solution_primary iterative
_audit_creation_date 2018-05-28
_audit_creation_method
;
Olex2 1.2
(compiled 2018.05.18 svn.r3508 for OlexSys, GUI svn.r5497)
;
_audit_update_record
;
2019-02-18 deposited with the CCDC.    2019-04-12 downloaded from the CCDC.
;
_cell_angle_alpha 90
_cell_angle_beta 104.327(2)
_cell_angle_gamma 90
_cell_formula_units_Z 4
_cell_length_a 9.6310(7)
_cell_length_b 22.0962(14)
_cell_length_c 14.1496(8)
_cell_measurement_reflns_used 9553
_cell_measurement_temperature 200(2)
_cell_measurement_theta_max 27.477
_cell_measurement_theta_min 2.368
_cell_volume 2917.5(3)
_computing_cell_refinement 'SAINT V8.38A (?, 2016)'
_computing_data_reduction 'SAINT V8.38A (?, 2016)'
_computing_molecular_graphics 'Olex2 (Dolomanov et al., 2009)'
_computing_publication_material 'Olex2 (Dolomanov et al., 2009)'
_computing_structure_refinement 'XL (Sheldrick, 2008)'
_computing_structure_solution 'ShelXT (Sheldrick, 2015)'
_diffrn_ambient_temperature 200.0
_diffrn_measured_fraction_theta_full 0.998
_diffrn_measured_fraction_theta_max 0.994
_diffrn_measurement_device_type 'Bruker APEX-II CCD'
_diffrn_measurement_method '\f and \w scans'
_diffrn_radiation_type MoK\a
_diffrn_radiation_wavelength 0.71073
_diffrn_reflns_av_R_equivalents 0.0387
_diffrn_reflns_av_unetI/netI 0.0460
_diffrn_reflns_Laue_measured_fraction_full 0.998
_diffrn_reflns_Laue_measured_fraction_max 0.994
_diffrn_reflns_limit_h_max 12
_diffrn_reflns_limit_h_min -12
_diffrn_reflns_limit_k_max 26
_diffrn_reflns_limit_k_min -28
_diffrn_reflns_limit_l_max 16
_diffrn_reflns_limit_l_min -18
_diffrn_reflns_number 19924
_diffrn_reflns_point_group_measured_fraction_full 0.998
_diffrn_reflns_point_group_measured_fraction_max 0.994
_diffrn_reflns_theta_full 25.242
_diffrn_reflns_theta_max 27.537
_diffrn_reflns_theta_min 2.368
_diffrn_standards_number 0
_exptl_absorpt_coefficient_mu 7.176
_exptl_absorpt_correction_T_max 0.7456
_exptl_absorpt_correction_T_min 0.4050
_exptl_absorpt_correction_type multi-scan
_exptl_absorpt_process_details
'SADABS-2016/2 (Bruker,2016/2) was used for absorption correction. wR2(int) was 0.1113 before and 0.0495 after correction. The Ratio of minimum to maximum transmission is 0.5432. The \l/2 correction factor is Not present.'
_exptl_crystal_colour 'clear light yellow'
_exptl_crystal_colour_lustre clear
_exptl_crystal_colour_modifier light
_exptl_crystal_colour_primary yellow
_exptl_crystal_density_diffrn 1.911
_exptl_crystal_description block
_exptl_crystal_F_000 1584
_exptl_crystal_size_max 0.3
_exptl_crystal_size_mid 0.21
_exptl_crystal_size_min 0.2
_exptl_transmission_factor_max 0.7456
_exptl_transmission_factor_min 0.4050
_refine_diff_density_max 1.221
_refine_diff_density_min -1.304
_refine_diff_density_rms 0.151
_refine_ls_extinction_method none
_refine_ls_goodness_of_fit_ref 1.036
_refine_ls_hydrogen_treatment constr
_refine_ls_matrix_type full
_refine_ls_number_parameters 297
_refine_ls_number_reflns 6703
_refine_ls_number_restraints 0
_refine_ls_restrained_S_all 1.036
_refine_ls_R_factor_all 0.0484
_refine_ls_R_factor_gt 0.0316
_refine_ls_shift/su_max 0.001
_refine_ls_shift/su_mean 0.000
_refine_ls_structure_factor_coef Fsqd
_refine_ls_weighting_details 'w=1/[\s^2^(Fo^2^)+(0.0217P)^2^+2.7226P] where P=(Fo^2^+2Fc^2^)/3'
_refine_ls_weighting_scheme calc
_refine_ls_wR_factor_gt 0.0591
_refine_ls_wR_factor_ref 0.0639
_reflns_Friedel_coverage 0.000
_reflns_number_gt 5410
_reflns_number_total 6703
_reflns_threshold_expression 'I > 2\s(I)'
_cod_data_source_file c9dt01018a2.cif
_cod_data_source_block mo_xxy20180318ca12_0m_a
_cod_depositor_comments 'Adding full bibliography for 7049675--7049689.cif.'
_cod_database_code 7049685
_shelx_shelxl_version_number 2016/6
_shelx_space_group_comment
;
The symmetry employed for this shelxl refinement is uniquely defined
by the following loop, which should always be used as a source of
symmetry information in preference to the above space-group names.
They are only intended as comments.
;
_shelx_estimated_absorpt_t_max 0.328
_shelx_estimated_absorpt_t_min 0.222
_olex2_refinement_description
;
1. Fixed Uiso
 At 1.2 times of:
  All C(H) groups
 At 1.5 times of:
  All C(H,H,H) groups
2.a Ternary CH refined with riding coordinates:
 C9(H9), C18(H18), C21(H21), C24(H24)
2.b Aromatic/amide H refined with riding coordinates:
 C7(H7), C6(H6), C5(H5), C14(H14), C15(H15), C16(H16)
2.c Idealised Me refined as rotating group:
 C10(H10A,H10B,H10C), C11(H11A,H11B,H11C), C19(H19A,H19B,H19C), C20(H20A,H20B,
 H20C), C22(H22A,H22B,H22C), C23(H23A,H23B,H23C), C25(H25A,H25B,H25C), C26(H26A,
 H26B,H26C)
;
_olex2_submission_special_instructions 'No special instructions were received'

loop_
_space_group_symop_operation_xyz
'x, y, z'
'-x, y+1/2, -z+1/2'
'-x, -y, -z'
'x, -y-1/2, z-1/2'

loop_
_atom_site_label
_atom_site_type_symbol
_atom_site_fract_x
_atom_site_fract_y
_atom_site_fract_z
_atom_site_U_iso_or_equiv
_atom_site_adp_type
_atom_site_occupancy
_atom_site_site_symmetry_order
_atom_site_calc_flag
_atom_site_refinement_flags_posn
Au1 Au 0.72098(2) 0.25206(2) 0.39065(2) 0.02468(6) Uani 1 1 d .
I1 I 0.70866(3) 0.35872(2) 0.15520(2) 0.02882(8) Uani 1 1 d .
N3 N 0.5333(4) 0.41668(15) 0.2832(2) 0.0204(7) Uani 1 1 d .
C2 C 0.6115(5) 0.36751(18) 0.2696(3) 0.0224(9) Uani 1 1 d .
N2 N 0.4764(4) 0.41004(15) 0.3596(2) 0.0225(8) Uani 1 1 d .
I2 I 0.88825(4) 0.16614(2) 0.46586(2) 0.03858(9) Uani 1 1 d .
C1 C 0.6062(5) 0.32579(18) 0.3421(3) 0.0221(9) Uani 1 1 d .
C3 C 0.5183(5) 0.47442(18) 0.2335(3) 0.0220(9) Uani 1 1 d .
N1 N 0.5226(4) 0.35497(14) 0.3926(2) 0.0200(7) Uani 1 1 d .
C7 C 0.6089(5) 0.5726(2) 0.2193(3) 0.0350(11) Uani 1 1 d .
H7 H 0.678333 0.603520 0.239976 0.042 Uiso 1 1 calc R
C6 C 0.4938(6) 0.5833(2) 0.1422(4) 0.0421(13) Uani 1 1 d .
H6 H 0.484813 0.621459 0.110311 0.050 Uiso 1 1 calc R
C5 C 0.3914(6) 0.5399(2) 0.1104(3) 0.0404(12) Uani 1 1 d .
H5 H 0.312872 0.548293 0.056539 0.048 Uiso 1 1 calc R
C4 C 0.4007(5) 0.4838(2) 0.1555(3) 0.0278(10) Uani 1 1 d .
C8 C 0.6260(5) 0.5171(2) 0.2681(3) 0.0268(10) Uani 1 1 d .
C9 C 0.2837(5) 0.4366(2) 0.1217(3) 0.0391(12) Uani 1 1 d .
H9 H 0.317133 0.398276 0.157925 0.047 Uiso 1 1 calc R
C10 C 0.2579(8) 0.4230(4) 0.0142(5) 0.096(3) Uani 1 1 d .
H10A H 0.194189 0.387944 -0.002236 0.145 Uiso 1 1 calc GR
H10B H 0.349423 0.414123 -0.001387 0.145 Uiso 1 1 calc GR
H10C H 0.213303 0.458176 -0.023597 0.145 Uiso 1 1 calc GR
C11 C 0.1468(7) 0.4556(3) 0.1476(5) 0.081(2) Uani 1 1 d .
H11A H 0.113489 0.494063 0.115484 0.122 Uiso 1 1 calc GR
H11B H 0.164799 0.460462 0.218432 0.122 Uiso 1 1 calc GR
H11C H 0.073255 0.424495 0.125603 0.122 Uiso 1 1 calc GR
C13 C 0.4770(5) 0.33009(19) 0.4751(3) 0.0241(9) Uani 1 1 d .
C14 C 0.3084(6) 0.2744(2) 0.5368(4) 0.0401(12) Uani 1 1 d .
H14 H 0.219528 0.253777 0.528004 0.048 Uiso 1 1 calc R
C15 C 0.3991(6) 0.2782(2) 0.6284(4) 0.0450(14) Uani 1 1 d .
H15 H 0.372403 0.259596 0.681836 0.054 Uiso 1 1 calc R
C16 C 0.5270(6) 0.3083(2) 0.6444(3) 0.0394(13) Uani 1 1 d .
H16 H 0.586623 0.310695 0.708703 0.047 Uiso 1 1 calc R
C17 C 0.5715(5) 0.33566(19) 0.5674(3) 0.0280(10) Uani 1 1 d .
C18 C 0.7114(5) 0.3704(2) 0.5855(3) 0.0342(11) Uani 1 1 d .
H18 H 0.730110 0.379941 0.520678 0.041 Uiso 1 1 calc R
C19 C 0.6990(7) 0.4299(3) 0.6363(5) 0.0677(19) Uani 1 1 d .
H19A H 0.788105 0.452873 0.644191 0.102 Uiso 1 1 calc GR
H19B H 0.681807 0.421795 0.700598 0.102 Uiso 1 1 calc GR
H19C H 0.618957 0.453383 0.597057 0.102 Uiso 1 1 calc GR
C20 C 0.8378(6) 0.3332(3) 0.6436(4) 0.0577(16) Uani 1 1 d .
H20A H 0.837636 0.293319 0.613398 0.087 Uiso 1 1 calc GR
H20B H 0.829258 0.328378 0.710800 0.087 Uiso 1 1 calc GR
H20C H 0.927648 0.354174 0.643952 0.087 Uiso 1 1 calc GR
C21 C 0.2454(5) 0.2958(2) 0.3555(3) 0.0375(12) Uani 1 1 d .
H21 H 0.296551 0.312456 0.307735 0.045 Uiso 1 1 calc R
C22 C 0.1106(7) 0.3336(3) 0.3483(5) 0.078(2) Uani 1 1 d .
H22A H 0.048191 0.330139 0.282335 0.118 Uiso 1 1 calc GR
H22B H 0.137362 0.376023 0.362156 0.118 Uiso 1 1 calc GR
H22C H 0.059731 0.318762 0.395716 0.118 Uiso 1 1 calc GR
C23 C 0.2060(8) 0.2302(3) 0.3276(4) 0.0657(19) Uani 1 1 d .
H23A H 0.149148 0.228535 0.259826 0.098 Uiso 1 1 calc GR
H23B H 0.149901 0.213698 0.370654 0.098 Uiso 1 1 calc GR
H23C H 0.293664 0.206370 0.334272 0.098 Uiso 1 1 calc GR
C24 C 0.7536(5) 0.5066(2) 0.3528(3) 0.0362(12) Uani 1 1 d .
H24 H 0.745931 0.464368 0.376283 0.043 Uiso 1 1 calc R
C25 C 0.8936(7) 0.5108(4) 0.3220(6) 0.085(2) Uani 1 1 d .
H25A H 0.887346 0.485922 0.263763 0.127 Uiso 1 1 calc GR
H25B H 0.972211 0.496072 0.375053 0.127 Uiso 1 1 calc GR
H25C H 0.911574 0.552985 0.307450 0.127 Uiso 1 1 calc GR
C26 C 0.7516(8) 0.5487(3) 0.4371(4) 0.081(2) Uani 1 1 d .
H26A H 0.755255 0.590775 0.415958 0.121 Uiso 1 1 calc GR
H26B H 0.834873 0.540347 0.491282 0.121 Uiso 1 1 calc GR
H26C H 0.663529 0.542154 0.458540 0.121 Uiso 1 1 calc GR
C12 C 0.3455(5) 0.3004(2) 0.4563(3) 0.0277(10) Uani 1 1 d .

loop_
_atom_site_aniso_label
_atom_site_aniso_U_11
_atom_site_aniso_U_22
_atom_site_aniso_U_33
_atom_site_aniso_U_23
_atom_site_aniso_U_13
_atom_site_aniso_U_12
Au1 0.02597(11) 0.02327(9) 0.02642(9) 0.00268(7) 0.00956(7) 0.00424(7)
I1 0.03061(18) 0.03255(16) 0.02752(15) 0.00268(12) 0.01520(12) 0.00509(13)
N3 0.020(2) 0.0219(18) 0.0204(16) -0.0004(14) 0.0072(14) 0.0010(15)
C2 0.020(2) 0.024(2) 0.024(2) 0.0009(17) 0.0092(18) -0.0001(18)
N2 0.023(2) 0.0216(18) 0.0248(18) 0.0009(14) 0.0095(15) -0.0014(15)
I2 0.0341(2) 0.03681(19) 0.04956(19) 0.01729(14) 0.01935(15) 0.01306(14)
C1 0.019(2) 0.023(2) 0.025(2) -0.0015(17) 0.0064(18) -0.0036(17)
C3 0.023(2) 0.020(2) 0.026(2) 0.0016(17) 0.0102(18) 0.0022(18)
N1 0.022(2) 0.0180(17) 0.0214(16) 0.0009(14) 0.0087(14) 0.0009(14)
C7 0.030(3) 0.027(3) 0.050(3) 0.008(2) 0.014(2) -0.003(2)
C6 0.046(4) 0.032(3) 0.049(3) 0.016(2) 0.013(3) 0.003(2)
C5 0.037(3) 0.045(3) 0.034(3) 0.008(2) 0.001(2) 0.009(2)
C4 0.026(3) 0.029(2) 0.028(2) 0.0045(18) 0.0060(19) 0.003(2)
C8 0.019(2) 0.030(2) 0.034(2) 0.0031(19) 0.0111(19) 0.0018(19)
C9 0.029(3) 0.043(3) 0.040(3) 0.000(2) -0.001(2) -0.002(2)
C10 0.071(5) 0.154(8) 0.071(5) -0.059(5) 0.033(4) -0.054(5)
C11 0.046(4) 0.103(6) 0.105(5) -0.057(5) 0.040(4) -0.037(4)
C13 0.029(3) 0.023(2) 0.024(2) 0.0016(17) 0.0152(19) 0.0037(19)
C14 0.039(3) 0.038(3) 0.052(3) 0.005(2) 0.026(3) -0.005(2)
C15 0.061(4) 0.045(3) 0.040(3) 0.015(2) 0.034(3) 0.004(3)
C16 0.051(4) 0.044(3) 0.027(2) 0.007(2) 0.015(2) 0.008(3)
C17 0.031(3) 0.026(2) 0.028(2) 0.0035(18) 0.010(2) 0.001(2)
C18 0.031(3) 0.045(3) 0.027(2) -0.003(2) 0.008(2) 0.000(2)
C19 0.054(4) 0.048(4) 0.107(5) -0.026(4) 0.031(4) -0.013(3)
C20 0.036(4) 0.067(4) 0.063(4) 0.005(3) 0.001(3) 0.005(3)
C21 0.028(3) 0.045(3) 0.041(3) -0.010(2) 0.012(2) -0.013(2)
C22 0.051(4) 0.108(6) 0.066(4) -0.014(4) -0.005(3) 0.025(4)
C23 0.079(5) 0.069(4) 0.057(4) -0.024(3) 0.032(3) -0.036(4)
C24 0.026(3) 0.029(3) 0.049(3) 0.003(2) 0.000(2) -0.003(2)
C25 0.024(4) 0.115(7) 0.109(6) 0.011(5) 0.004(4) -0.002(4)
C26 0.091(6) 0.079(5) 0.052(4) -0.015(3) -0.023(4) 0.030(4)
C12 0.031(3) 0.025(2) 0.031(2) -0.0013(18) 0.014(2) -0.001(2)

loop_
_atom_type_symbol
_atom_type_description
_atom_type_scat_dispersion_real
_atom_type_scat_dispersion_imag
_atom_type_scat_source
C C 0.0033 0.0016 'International Tables Vol C Tables 4.2.6.8 and 6.1.1.4'
H H 0.0000 0.0000 'International Tables Vol C Tables 4.2.6.8 and 6.1.1.4'
Au Au -2.0133 8.8022 'International Tables Vol C Tables 4.2.6.8 and 6.1.1.4'
I I -0.4742 1.8119 'International Tables Vol C Tables 4.2.6.8 and 6.1.1.4'
N N 0.0061 0.0033 'International Tables Vol C Tables 4.2.6.8 and 6.1.1.4'

loop_
_geom_angle_atom_site_label_1
_geom_angle_atom_site_label_2
_geom_angle_atom_site_label_3
_geom_angle
C1 Au1 I2 173.27(12)
C2 N3 C3 128.8(3)
N2 N3 C2 112.3(3)
N2 N3 C3 118.6(3)
N3 C2 I1 123.9(3)
N3 C2 C1 107.5(3)
C1 C2 I1 128.5(3)
N3 N2 N1 102.4(3)
C2 C1 Au1 132.7(3)
N1 C1 Au1 123.7(3)
N1 C1 C2 102.0(3)
C4 C3 N3 118.8(4)
C4 C3 C8 124.5(4)
C8 C3 N3 116.6(4)
N2 N1 C1 115.8(3)
N2 N1 C13 118.9(3)
C1 N1 C13 125.3(3)
C6 C7 H7 119.4
C6 C7 C8 121.2(5)
C8 C7 H7 119.4
C7 C6 H6 119.5
C7 C6 C5 121.0(5)
C5 C6 H6 119.5
C6 C5 H5 119.5
C6 C5 C4 121.0(5)
C4 C5 H5 119.5
C3 C4 C9 122.8(4)
C5 C4 C3 116.5(4)
C5 C4 C9 120.6(4)
C3 C8 C7 115.6(4)
C3 C8 C24 124.3(4)
C7 C8 C24 120.0(4)
C4 C9 H9 107.5
C10 C9 C4 112.2(5)
C10 C9 H9 107.5
C10 C9 C11 111.3(5)
C11 C9 C4 110.8(4)
C11 C9 H9 107.5
C9 C10 H10A 109.5
C9 C10 H10B 109.5
C9 C10 H10C 109.5
H10A C10 H10B 109.5
H10A C10 H10C 109.5
H10B C10 H10C 109.5
C9 C11 H11A 109.5
C9 C11 H11B 109.5
C9 C11 H11C 109.5
H11A C11 H11B 109.5
H11A C11 H11C 109.5
H11B C11 H11C 109.5
C17 C13 N1 117.4(4)
C12 C13 N1 117.8(4)
C12 C13 C17 124.7(4)
C15 C14 H14 119.6
C15 C14 C12 120.8(5)
C12 C14 H14 119.6
C14 C15 H15 119.3
C16 C15 C14 121.4(4)
C16 C15 H15 119.3
C15 C16 H16 119.4
C15 C16 C17 121.1(5)
C17 C16 H16 119.4
C13 C17 C16 115.7(4)
C13 C17 C18 123.2(4)
C16 C17 C18 121.1(4)
C17 C18 H18 107.8
C17 C18 C19 110.4(4)
C17 C18 C20 112.0(4)
C19 C18 H18 107.8
C19 C18 C20 110.9(5)
C20 C18 H18 107.8
C18 C19 H19A 109.5
C18 C19 H19B 109.5
C18 C19 H19C 109.5
H19A C19 H19B 109.5
H19A C19 H19C 109.5
H19B C19 H19C 109.5
C18 C20 H20A 109.5
C18 C20 H20B 109.5
C18 C20 H20C 109.5
H20A C20 H20B 109.5
H20A C20 H20C 109.5
H20B C20 H20C 109.5
C22 C21 H21 107.9
C23 C21 H21 107.9
C23 C21 C22 110.4(5)
C12 C21 H21 107.9
C12 C21 C22 111.1(4)
C12 C21 C23 111.6(4)
C21 C22 H22A 109.5
C21 C22 H22B 109.5
C21 C22 H22C 109.5
H22A C22 H22B 109.5
H22A C22 H22C 109.5
H22B C22 H22C 109.5
C21 C23 H23A 109.5
C21 C23 H23B 109.5
C21 C23 H23C 109.5
H23A C23 H23B 109.5
H23A C23 H23C 109.5
H23B C23 H23C 109.5
C8 C24 H24 107.1
C8 C24 C25 111.7(4)
C8 C24 C26 111.4(4)
C25 C24 H24 107.1
C26 C24 H24 107.1
C26 C24 C25 111.9(5)
C24 C25 H25A 109.5
C24 C25 H25B 109.5
C24 C25 H25C 109.5
H25A C25 H25B 109.5
H25A C25 H25C 109.5
H25B C25 H25C 109.5
C24 C26 H26A 109.5
C24 C26 H26B 109.5
C24 C26 H26C 109.5
H26A C26 H26B 109.5
H26A C26 H26C 109.5
H26B C26 H26C 109.5
C13 C12 C14 116.2(4)
C13 C12 C21 123.2(4)
C14 C12 C21 120.5(4)

loop_
_geom_bond_atom_site_label_1
_geom_bond_atom_site_label_2
_geom_bond_distance
Au1 I2 2.5462(4)
Au1 C1 1.993(4)
I1 C2 2.069(4)
N3 C2 1.363(5)
N3 N2 1.335(4)
N3 C3 1.447(5)
C2 C1 1.390(6)
N2 N1 1.339(4)
C1 N1 1.363(5)
C3 C4 1.387(6)
C3 C8 1.397(6)
N1 C13 1.453(5)
C7 H7 0.9500
C7 C6 1.369(7)
C7 C8 1.398(6)
C6 H6 0.9500
C6 C5 1.370(7)
C5 H5 0.9500
C5 C4 1.386(6)
C4 C9 1.523(7)
C8 C24 1.507(6)
C9 H9 1.0000
C9 C10 1.510(7)
C9 C11 1.513(8)
C10 H10A 0.9800
C10 H10B 0.9800
C10 H10C 0.9800
C11 H11A 0.9800
C11 H11B 0.9800
C11 H11C 0.9800
C13 C17 1.400(6)
C13 C12 1.393(6)
C14 H14 0.9500
C14 C15 1.376(7)
C14 C12 1.398(6)
C15 H15 0.9500
C15 C16 1.368(7)
C16 H16 0.9500
C16 C17 1.403(6)
C17 C18 1.517(7)
C18 H18 1.0000
C18 C19 1.517(7)
C18 C20 1.529(7)
C19 H19A 0.9800
C19 H19B 0.9800
C19 H19C 0.9800
C20 H20A 0.9800
C20 H20B 0.9800
C20 H20C 0.9800
C21 H21 1.0000
C21 C22 1.525(8)
C21 C23 1.525(7)
C21 C12 1.514(6)
C22 H22A 0.9800
C22 H22B 0.9800
C22 H22C 0.9800
C23 H23A 0.9800
C23 H23B 0.9800
C23 H23C 0.9800
C24 H24 1.0000
C24 C25 1.519(8)
C24 C26 1.516(7)
C25 H25A 0.9800
C25 H25B 0.9800
C25 H25C 0.9800
C26 H26A 0.9800
C26 H26B 0.9800
C26 H26C 0.9800

loop_
_geom_torsion_atom_site_label_1
_geom_torsion_atom_site_label_2
_geom_torsion_atom_site_label_3
_geom_torsion_atom_site_label_4
_geom_torsion
Au1 C1 N1 N2 166.9(3)
Au1 C1 N1 C13 -15.7(6)
I1 C2 C1 Au1 17.8(6)
I1 C2 C1 N1 -176.8(3)
N3 C2 C1 Au1 -165.1(3)
N3 C2 C1 N1 0.3(4)
N3 N2 N1 C1 0.1(4)
N3 N2 N1 C13 -177.5(3)
N3 C3 C4 C5 -179.9(4)
N3 C3 C4 C9 1.9(6)
N3 C3 C8 C7 -179.7(4)
N3 C3 C8 C24 -0.3(6)
C2 N3 N2 N1 0.1(4)
C2 N3 C3 C4 96.4(5)
C2 N3 C3 C8 -83.3(5)
C2 C1 N1 N2 -0.3(5)
C2 C1 N1 C13 177.2(4)
N2 N3 C2 I1 177.0(3)
N2 N3 C2 C1 -0.2(5)
N2 N3 C3 C4 -90.8(5)
N2 N3 C3 C8 89.5(5)
N2 N1 C13 C17 -97.8(5)
N2 N1 C13 C12 84.6(5)
C1 N1 C13 C17 84.7(5)
C1 N1 C13 C12 -92.8(5)
C3 N3 C2 I1 -9.8(6)
C3 N3 C2 C1 172.9(4)
C3 N3 N2 N1 -173.9(3)
C3 C4 C9 C10 -126.7(6)
C3 C4 C9 C11 108.3(6)
C3 C8 C24 C25 118.5(5)
C3 C8 C24 C26 -115.5(6)
N1 C13 C17 C16 -176.7(4)
N1 C13 C17 C18 5.1(6)
N1 C13 C12 C14 176.8(4)
N1 C13 C12 C21 -3.3(6)
C7 C6 C5 C4 0.3(8)
C7 C8 C24 C25 -62.2(6)
C7 C8 C24 C26 63.8(6)
C6 C7 C8 C3 -0.5(7)
C6 C7 C8 C24 -179.9(5)
C6 C5 C4 C3 -0.2(7)
C6 C5 C4 C9 178.0(5)
C5 C4 C9 C10 55.2(7)
C5 C4 C9 C11 -69.8(6)
C4 C3 C8 C7 0.7(6)
C4 C3 C8 C24 -180.0(4)
C8 C3 C4 C5 -0.3(7)
C8 C3 C4 C9 -178.4(4)
C8 C7 C6 C5 0.0(8)
C13 C17 C18 C19 106.2(5)
C13 C17 C18 C20 -129.8(5)
C14 C15 C16 C17 -1.0(8)
C15 C14 C12 C13 -0.4(7)
C15 C14 C12 C21 179.8(5)
C15 C16 C17 C13 0.1(7)
C15 C16 C17 C18 178.4(5)
C16 C17 C18 C19 -71.9(6)
C16 C17 C18 C20 52.1(6)
C17 C13 C12 C14 -0.5(7)
C17 C13 C12 C21 179.4(4)
C22 C21 C12 C13 -110.8(6)
C22 C21 C12 C14 69.1(6)
C23 C21 C12 C13 125.5(5)
C23 C21 C12 C14 -54.6(6)
C12 C13 C17 C16 0.6(7)
C12 C13 C17 C18 -177.6(4)
C12 C14 C15 C16 1.1(8)
